data_2015712
loop_
_publ_author_name
'Kong, Li-Li'
'Gao, Shan'
'Huo, Li-Hua'
'Zhao, Hui'

_publ_section_title
;
 Poly[[di-\m~3~-acetato-di-\m~2~-aqua-diaqua-di-\m~3~-hydroxo-tricopper(II)]
 naphthalene-1,5-disulfonate]
;
_journal_coeditor_code SQ3048
_journal_issue 12
_journal_name_full 'Acta Crystallographica Section C'
_journal_page_first m632
_journal_page_last m634
_journal_paper_doi 10.1107/S0108270106046944
_journal_volume 62
_journal_year 2006
_chemical_formula_iupac '[Cu3 (C2 H3 O2)2 (O H)2 (H2 O)4] (C10 H6 O6 S2)'
_chemical_formula_moiety 'C4 H16 Cu3 O10 +, C10 H6 O6 S2 -'
_chemical_formula_sum 'C14 H22 Cu3 O16 S2'
_chemical_formula_weight 701.06
_chemical_name_systematic
;
Poly[[di-\m~3~-acetato-di-\m~2~-aqua-diaqua-di-\m~3~-hydroxo-tricopper(II)]
1,5-naphthalenedisulfonate]
;
_space_group_IT_number 2
_symmetry_cell_setting triclinic
_symmetry_space_group_name_Hall '-P 1'
_symmetry_space_group_name_H-M 'P -1'
_atom_sites_solution_hydrogens geom
_atom_sites_solution_primary direct
_atom_sites_solution_secondary difmap
_cell_angle_alpha 86.31(3)
_cell_angle_beta 77.38(3)
_cell_angle_gamma 77.56(3)
_cell_formula_units_Z 1
_cell_length_a 5.6035(11)
_cell_length_b 8.9812(18)
_cell_length_c 12.119(2)
_cell_measurement_reflns_used 5461
_cell_measurement_temperature 295(2)
_cell_measurement_theta_max 27.45
_cell_measurement_theta_min 3.46
_cell_volume 581.1(2)
_computing_cell_refinement RAPID-AUTO
_computing_data_collection 'RAPID-AUTO (Rigaku Corporation, 1998)'
_computing_data_reduction 'CrystalStructure (Rigaku/MSC, 2002)'
_computing_molecular_graphics 'ORTEPII (Johnson, 1976)'
_computing_publication_material SHELXL97
_computing_structure_refinement 'SHELXL97 (Sheldrick, 1997)'
_computing_structure_solution 'SHELXS97 (Sheldrick, 1997)'
_diffrn_ambient_temperature 295(2)
_diffrn_detector_area_resol_mean 10
_diffrn_measured_fraction_theta_full 0.992
_diffrn_measured_fraction_theta_max 0.992
_diffrn_measurement_device_type 'Rigaku R-AXIS RAPID'
_diffrn_measurement_method \w
_diffrn_radiation_monochromator graphite
_diffrn_radiation_source 'fine-focus sealed tube'
_diffrn_radiation_type MoK\a
_diffrn_radiation_wavelength 0.71073
_diffrn_reflns_av_R_equivalents 0.0116
_diffrn_reflns_av_sigmaI/netI 0.0146
_diffrn_reflns_limit_h_max 7
_diffrn_reflns_limit_h_min -6
_diffrn_reflns_limit_k_max 11
_diffrn_reflns_limit_k_min -11
_diffrn_reflns_limit_l_max 15
_diffrn_reflns_limit_l_min -15
_diffrn_reflns_number 5778
_diffrn_reflns_theta_full 27.47
_diffrn_reflns_theta_max 27.47
_diffrn_reflns_theta_min 3.45
_diffrn_standards_decay_% 0
_diffrn_standards_interval_count 0
_diffrn_standards_interval_time 0
_diffrn_standards_number 0
_exptl_absorpt_coefficient_mu 2.977
_exptl_absorpt_correction_T_max 0.584
_exptl_absorpt_correction_T_min 0.425
_exptl_absorpt_correction_type multi-scan
_exptl_absorpt_process_details '(ABSCOR; Higashi, 1995)'
_exptl_crystal_colour Blue
_exptl_crystal_density_diffrn 2.003
_exptl_crystal_density_method 'not measured'
_exptl_crystal_description Prism
_exptl_crystal_F_000 353
_exptl_crystal_size_max 0.35
_exptl_crystal_size_mid 0.24
_exptl_crystal_size_min 0.18
_refine_diff_density_max 0.415
_refine_diff_density_min -0.315
_refine_ls_extinction_method none
_refine_ls_goodness_of_fit_ref 1.081
_refine_ls_hydrogen_treatment mixed
_refine_ls_matrix_type full
_refine_ls_number_parameters 176
_refine_ls_number_reflns 2638
_refine_ls_number_restraints 7
_refine_ls_restrained_S_all 1.082
_refine_ls_R_factor_all 0.0209
_refine_ls_R_factor_gt 0.0193
_refine_ls_shift/su_max 0.001
_refine_ls_shift/su_mean 0.000
_refine_ls_structure_factor_coef Fsqd
_refine_ls_weighting_details 'calc w=1/[\s^2^(Fo^2^)+(0.0277P)^2^+0.3053P] where P=(Fo^2^+2Fc^2^)/3'
_refine_ls_weighting_scheme calc
_refine_ls_wR_factor_gt 0.0522
_refine_ls_wR_factor_ref 0.0528
_reflns_number_gt 2481
_reflns_number_total 2638
_reflns_threshold_expression I>2\s(I)
_cod_data_source_file sq3048.cif
_cod_data_source_block I
_cod_database_code 2015712
_cod_database_fobs_code 2015712

loop_
_symmetry_equiv_pos_as_xyz
'x, y, z'
'-x, -y, -z'

loop_
_atom_site_type_symbol
_atom_site_label
_atom_site_fract_x
_atom_site_fract_y
_atom_site_fract_z
_atom_site_U_iso_or_equiv
_atom_site_adp_type
_atom_site_calc_flag
_atom_site_refinement_flags
_atom_site_occupancy
Cu Cu1 0.0000 0.5000 0.0000 0.01891(8) Uani d S 1
Cu Cu2 0.44942(3) 0.59723(2) 0.101508(16) 0.02025(7) Uani d . 1
S S3 0.62943(7) 0.05016(5) 0.21041(3) 0.02106(9) Uani d . 1
O O1W 0.2605(2) 0.26015(13) 0.00790(10) 0.0246(2) Uani d D 1
O O1 0.5808(2) 0.57428(15) 0.23745(10) 0.0293(3) Uani d . 1
O O2W 0.2391(3) 0.79545(16) 0.15307(15) 0.0381(3) Uani d D 1
O O2 0.9907(2) 0.52533(15) 0.16065(10) 0.0274(3) Uani d . 1
O O3 0.7430(3) -0.10937(15) 0.18383(11) 0.0302(3) Uani d . 1
O O4 0.7775(3) 0.15290(15) 0.14736(11) 0.0312(3) Uani d . 1
O O5 0.3702(2) 0.08289(17) 0.19848(11) 0.0354(3) Uani d . 1
O O6 0.3095(2) 0.58101(12) -0.03048(10) 0.0190(2) Uani d D 1
C C1 0.8651(4) 0.5628(3) 0.35708(16) 0.0411(5) Uani d . 1
C C2 0.8069(3) 0.55212(19) 0.24294(14) 0.0248(3) Uani d . 1
C C3 0.5074(3) 0.01090(19) 0.55689(13) 0.0219(3) Uani d . 1
C C4 0.6563(4) 0.1107(2) 0.57787(15) 0.0319(4) Uani d . 1
C C5 0.7880(4) 0.1828(3) 0.49064(17) 0.0403(5) Uani d . 1
C C6 0.7776(4) 0.1622(2) 0.37827(16) 0.0330(4) Uani d . 1
C C7 0.6317(3) 0.06955(19) 0.35512(13) 0.0226(3) Uani d . 1
H H1W1 0.240(4) 0.199(2) -0.0368(13) 0.037 Uiso d D 1
H H1W2 0.275(4) 0.217(2) 0.0704(10) 0.037 Uiso d D 1
H H2W1 0.307(4) 0.872(2) 0.151(2) 0.057 Uiso d D 1
H H2W2 0.0850(19) 0.826(3) 0.155(2) 0.057 Uiso d D 1
H H4 0.6643 0.1271 0.6518 0.038 Uiso calc R 1
H H5 0.8864 0.2468 0.5060 0.048 Uiso calc R 1
H H6 0.8698 0.2115 0.3197 0.040 Uiso calc R 1
H H9 0.290(4) 0.6599(16) -0.0691(16) 0.029 Uiso d D 1
H H1A 0.8686 0.6665 0.3701 0.062 Uiso calc R 1
H H1B 1.0251 0.4990 0.3596 0.062 Uiso calc R 1
H H1C 0.7389 0.5296 0.4145 0.062 Uiso calc R 1

loop_
_atom_site_aniso_label
_atom_site_aniso_U_11
_atom_site_aniso_U_22
_atom_site_aniso_U_33
_atom_site_aniso_U_12
_atom_site_aniso_U_13
_atom_site_aniso_U_23
Cu1 0.01758(13) 0.02138(14) 0.02085(14) -0.00628(10) -0.00804(10) -0.00158(10)
Cu2 0.01932(11) 0.02191(11) 0.02070(11) -0.00322(7) -0.00675(8) -0.00384(7)
S3 0.02368(19) 0.02237(19) 0.01814(18) -0.00541(15) -0.00642(15) 0.00147(14)
O1W 0.0293(6) 0.0217(6) 0.0251(6) -0.0065(5) -0.0100(5) 0.0013(5)
O1 0.0317(7) 0.0367(7) 0.0210(6) -0.0074(5) -0.0079(5) -0.0028(5)
O2W 0.0249(6) 0.0292(7) 0.0626(10) -0.0035(5) -0.0109(7) -0.0196(7)
O2 0.0289(6) 0.0337(7) 0.0236(6) -0.0091(5) -0.0107(5) -0.0025(5)
O3 0.0379(7) 0.0246(6) 0.0281(6) -0.0053(5) -0.0070(5) -0.0049(5)
O4 0.0390(7) 0.0313(7) 0.0255(6) -0.0141(6) -0.0073(5) 0.0084(5)
O5 0.0257(6) 0.0499(9) 0.0311(7) -0.0053(6) -0.0119(6) 0.0064(6)
O6 0.0186(5) 0.0169(5) 0.0238(5) -0.0044(4) -0.0086(4) 0.0002(4)
C1 0.0508(12) 0.0525(13) 0.0248(9) -0.0107(10) -0.0175(9) -0.0022(8)
C2 0.0353(9) 0.0210(8) 0.0218(8) -0.0077(7) -0.0122(7) 0.0004(6)
C3 0.0255(8) 0.0210(8) 0.0206(8) -0.0063(6) -0.0059(6) -0.0014(6)
C4 0.0440(11) 0.0371(10) 0.0221(8) -0.0214(9) -0.0096(8) -0.0009(7)
C5 0.0554(13) 0.0489(12) 0.0299(10) -0.0364(11) -0.0125(9) -0.0002(8)
C6 0.0428(11) 0.0367(10) 0.0250(9) -0.0226(9) -0.0055(8) 0.0019(7)
C7 0.0274(8) 0.0227(8) 0.0186(7) -0.0063(6) -0.0054(6) -0.0009(6)

loop_
_atom_type_symbol
_atom_type_description
_atom_type_scat_dispersion_real
_atom_type_scat_dispersion_imag
_atom_type_scat_source
C C 0.0033 0.0016 'International Tables Vol C Tables 4.2.6.8 and 6.1.1.4'
H H 0.0000 0.0000 'International Tables Vol C Tables 4.2.6.8 and 6.1.1.4'
O O 0.0106 0.0060 'International Tables Vol C Tables 4.2.6.8 and 6.1.1.4'
S S 0.1246 0.1234 'International Tables Vol C Tables 4.2.6.8 and 6.1.1.4'
Cu Cu 0.3201 1.2651 'International Tables Vol C Tables 4.2.6.8 and 6.1.1.4'

loop_
_geom_angle_atom_site_label_1
_geom_angle_atom_site_label_2
_geom_angle_atom_site_label_3
_geom_angle_site_symmetry_1
_geom_angle_site_symmetry_3
_geom_angle
_geom_angle_publ_flag
Cu2 O6 Cu1 . . 115.56(6) yes
O1 Cu2 O1W . 2_665 97.38(5) yes
O1 Cu2 O2W . . 90.21(7) yes
O1 Cu2 O6 . . 169.28(5) yes
O1 Cu2 O6 . 2_665 93.29(6) yes
O2W Cu2 O1W . 2_665 86.40(6) yes
O2 Cu1 O1W 1_455 . 89.16(6) yes
O2 Cu1 O1W 2_665 . 90.84(6) yes
O2 Cu1 O6 1_455 . 86.15(6) yes
O2 Cu1 O6 2_665 . 93.85(6) yes
O6 Cu1 O1W . . 85.93(5) yes
O6 Cu1 O1W . 2_565 94.07(5) yes
O6 Cu2 O1W 2_665 2_665 84.32(5) yes
O6 Cu2 O1W . 2_665 90.83(5) yes
O6 Cu2 O2W 2_665 . 170.43(6) yes
O6 Cu2 O2W . . 97.21(6) yes
O6 Cu2 O6 . 2_665 80.62(6) yes
O1W Cu1 O1W . 2_565 180.00(6) no
O2 Cu1 O1W 2_665 2_565 89.16(6) no
O2 Cu1 O1W 1_455 2_565 90.84(6) no
O2 Cu1 O2 2_665 1_455 180.000(8) no
O2 Cu1 O6 2_665 2_565 86.15(6) no
O2 Cu1 O6 1_455 2_565 93.85(6) no
O6 Cu1 O1W 2_565 2_565 85.93(5) no
O6 Cu1 O1W 2_565 . 94.07(5) no
O6 Cu1 O6 2_565 . 180.00(5) no
Cu1 O1W Cu2 . 2_665 79.10(4) no
Cu1 O1W H1W1 . . 112.1(15) no
Cu1 O1W H1W2 . . 120.4(15) no
Cu1 O6 H9 . . 109.2(15) no
Cu2 Cu1 Cu2 2_665 1_455 180.000(8) no
Cu2 Cu2 Cu1 2_665 1_655 67.19(3) no
Cu2 O1W H1W1 2_665 . 106.1(15) no
Cu2 O1W H1W2 2_665 . 124.4(15) no
Cu2 O2W H2W1 . . 119.2(17) no
Cu2 O2W H2W2 . . 127.6(16) no
Cu2 O6 Cu1 2_665 . 99.97(5) no
Cu2 O6 Cu2 . 2_665 99.38(6) no
Cu2 O6 H9 . . 114.5(15) no
Cu2 O6 H9 2_665 . 117.4(15) no
O1W Cu1 Cu2 2_565 2_665 128.58(4) no
O1W Cu1 Cu2 . 2_665 51.42(4) no
O1W Cu2 Cu1 2_665 1_655 49.48(4) no
O1W Cu2 Cu2 2_665 2_665 86.81(4) no
O1 C2 C1 . . 117.44(17) no
O1 C2 O2 . . 125.88(16) no
O1 Cu2 Cu1 . 1_655 80.25(5) no
O1 Cu2 Cu2 . 2_665 132.85(4) no
O2W Cu2 Cu1 . 1_655 132.28(5) no
O2W Cu2 Cu2 . 2_665 136.92(5) no
O2 C2 C1 . . 116.65(17) no
O2 Cu1 Cu2 1_455 2_665 103.61(5) no
O2 Cu1 Cu2 2_665 1_455 103.61(5) no
O2 Cu1 Cu2 1_455 1_455 76.39(5) no
O2 Cu1 Cu2 2_665 2_665 76.39(5) no
O3 S3 C7 . . 105.83(8) no
O4 S3 C7 . . 106.38(8) no
O4 S3 O3 . . 111.99(8) no
O4 S3 O5 . . 114.34(9) no
O5 S3 C7 . . 108.03(9) no
O5 S3 O3 . . 109.80(9) no
O6 Cu1 Cu2 . 1_455 140.10(3) no
O6 Cu1 Cu2 2_565 2_665 140.10(3) no
O6 Cu1 Cu2 . 2_665 39.90(3) no
O6 Cu1 Cu2 2_565 1_455 39.90(3) no
O6 Cu2 Cu1 . 1_655 100.15(4) no
O6 Cu2 Cu1 2_665 1_655 40.12(4) no
O6 Cu2 Cu2 2_665 2_665 40.17(4) no
O6 Cu2 Cu2 . 2_665 40.45(4) no
C2 C1 H1A . . 109.5 no
C2 C1 H1B . . 109.5 no
C2 C1 H1C . . 109.5 no
C2 O1 Cu2 . . 126.51(12) no
C2 O2 Cu1 . 1_655 130.06(11) no
C3 C3 C7 2_656 2_656 117.80(18) no
C3 C4 H4 . . 119.7 no
C3 C7 S3 2_656 . 121.75(13) no
C4 C3 C3 . 2_656 119.13(19) no
C4 C3 C7 . 2_656 123.07(15) no
C4 C5 C6 . . 121.18(17) no
C4 C5 H5 . . 119.4 no
C5 C4 C3 . . 120.62(16) no
C5 C4 H4 . . 119.7 no
C5 C6 H6 . . 120.1 no
C6 C5 H5 . . 119.4 no
C6 C7 C3 . 2_656 121.47(15) no
C6 C7 S3 . . 116.76(13) no
C7 C6 C5 . . 119.77(17) no
C7 C6 H6 . . 120.1 no
H1A C1 H1B . . 109.5 no
H1A C1 H1C . . 109.5 no
H1B C1 H1C . . 109.5 no
H1W1 O1W H1W2 . . 110.9(15) no
H2W1 O2W H2W2 . . 109.5(15) no

loop_
_geom_bond_atom_site_label_1
_geom_bond_atom_site_label_2
_geom_bond_site_symmetry_2
_geom_bond_distance
_geom_bond_publ_flag
Cu1 O1W . 2.3369(14) yes
Cu1 O2 2_665 1.9629(12) yes
Cu1 O6 . 1.9753(12) yes
Cu2 O1W 2_665 2.4034(15) yes
Cu2 O1 . 1.9288(13) yes
Cu2 O2 1_455 2.7180(12) yes
Cu2 O2W . 1.9664(15) yes
Cu2 O6 . 1.9551(12) yes
Cu2 O6 2_665 1.9663(14) yes
Cu1 O1W 2_565 2.3369(14) no
Cu1 O2 1_455 1.9629(12) no
Cu1 O6 2_565 1.9753(12) no
Cu1 Cu2 2_665 3.0188(10) no
Cu1 Cu2 1_455 3.0188(10) no
Cu2 Cu2 2_665 2.9903(10) no
S3 O4 . 1.4443(14) no
S3 O5 . 1.4558(14) no
S3 O3 . 1.4624(14) no
S3 C7 . 1.7766(17) no
O1W H1W1 . 0.838(9) no
O1W H1W2 . 0.839(9) no
O2W H2W1 . 0.85(2) no
O2W H2W2 . 0.842(10) no
O1 C2 . 1.255(2) no
O2 C2 . 1.260(2) no
O6 H9 . 0.824(10) no
C1 C2 . 1.502(2) no
C1 H1A . 0.9600 no
C1 H1B . 0.9600 no
C1 H1C . 0.9600 no
C3 C4 . 1.417(2) no
C3 C7 2_656 1.431(2) no
C4 C5 . 1.363(3) no
C4 H4 . 0.9300 no
C5 C6 . 1.401(3) no
C5 H5 . 0.9300 no
C6 C7 . 1.365(2) no
C6 H6 . 0.9300 no

loop_
_geom_hbond_atom_site_label_D
_geom_hbond_atom_site_label_H
_geom_hbond_atom_site_label_A
_geom_hbond_site_symmetry_A
_geom_hbond_distance_DH
_geom_hbond_distance_HA
_geom_hbond_distance_DA
_geom_hbond_angle_DHA
_geom_hbond_publ_flag
O1W H1W1 O3 2_655 0.838(9) 1.977(11) 2.7695(19) 157(2) yes
O1W H1W2 O5 . 0.839(9) 2.000(11) 2.824(2) 167(2) yes
O2W H2W1 O5 1_565 0.85(2) 2.137(14) 2.947(2) 159(2) yes
O2W H2W1 O3 1_565 0.85(2) 2.600(18) 3.222(2) 131(2) yes
O2W H2W1 S3 1_565 0.85(2) 2.882(13) 3.6776(17) 157(2) yes
O2W H2W2 O3 1_465 0.842(10) 1.840(10) 2.676(2) 171(3) yes
O2W H2W2 S3 1_465 0.842(10) 2.869(15) 3.6314(19) 151(2) yes
O6 H9 O4 2_665 0.824(10) 1.883(10) 2.7055(19) 175(2) yes

loop_
_geom_torsion_atom_site_label_1
_geom_torsion_atom_site_label_2
_geom_torsion_atom_site_label_3
_geom_torsion_atom_site_label_4
_geom_torsion_site_symmetry_1
_geom_torsion_site_symmetry_4
_geom_torsion
_geom_torsion_publ_flag
O2 Cu1 O1W Cu2 2_665 2_665 71.77(5) no
O2 Cu1 O1W Cu2 1_455 2_665 -108.23(5) no
O6 Cu1 O1W Cu2 2_565 2_665 157.97(4) no
O6 Cu1 O1W Cu2 . 2_665 -22.03(4) no
Cu2 Cu1 O1W Cu2 1_455 2_665 180.0 no
O6 Cu2 O1 C2 . . 102.1(3) no
O6 Cu2 O1 C2 2_665 . 47.10(15) no
O2W Cu2 O1 C2 . . -123.99(15) no
O1W Cu2 O1 C2 2_665 . -37.59(15) no
Cu2 Cu2 O1 C2 2_665 . 54.91(17) no
Cu1 Cu2 O1 C2 1_655 . 9.01(14) no
O1 Cu2 O6 Cu2 . 2_665 -56.0(3) no
O6 Cu2 O6 Cu2 2_665 2_665 0.0 no
O2W Cu2 O6 Cu2 . 2_665 170.58(6) no
O1W Cu2 O6 Cu2 2_665 2_665 84.11(5) no
Cu1 Cu2 O6 Cu2 1_655 2_665 35.22(5) no
O1 Cu2 O6 Cu1 . . 49.9(3) no
O6 Cu2 O6 Cu1 2_665 . 105.88(8) no
O2W Cu2 O6 Cu1 . . -83.54(7) no
O1W Cu2 O6 Cu1 2_665 . -170.01(6) no
Cu2 Cu2 O6 Cu1 2_665 . 105.88(8) no
Cu1 Cu2 O6 Cu1 1_655 . 141.10(5) no
O2 Cu1 O6 Cu2 2_665 . -168.89(6) no
O2 Cu1 O6 Cu2 1_455 . 11.11(6) no
O1W Cu1 O6 Cu2 . . -78.32(7) no
O1W Cu1 O6 Cu2 2_565 . 101.68(7) no
Cu2 Cu1 O6 Cu2 2_665 . -105.52(8) no
Cu2 Cu1 O6 Cu2 1_455 . 74.48(8) no
O2 Cu1 O6 Cu2 2_665 2_665 -63.37(6) no
O2 Cu1 O6 Cu2 1_455 2_665 116.63(6) no
O1W Cu1 O6 Cu2 . 2_665 27.20(5) no
O1W Cu1 O6 Cu2 2_565 2_665 -152.80(5) no
Cu2 Cu1 O6 Cu2 1_455 2_665 180.0 no
Cu2 O1 C2 O2 . . -7.7(3) no
Cu2 O1 C2 C1 . . 170.36(13) no
Cu1 O2 C2 O1 1_655 . -2.8(3) no
Cu1 O2 C2 C1 1_655 . 179.12(13) no
C3 C3 C4 C5 2_656 . -1.3(3) no
C7 C3 C4 C5 2_656 . 179.05(19) no
C3 C4 C5 C6 . . 0.8(4) no
C4 C5 C6 C7 . . 0.6(4) no
C5 C6 C7 C3 . 2_656 -1.6(3) no
C5 C6 C7 S3 . . 179.93(17) no
O4 S3 C7 C6 . . -4.54(17) no
O5 S3 C7 C6 . . -127.72(16) no
O3 S3 C7 C6 . . 114.73(16) no
O4 S3 C7 C3 . 2_656 176.99(14) no
O5 S3 C7 C3 . 2_656 53.81(16) no
O3 S3 C7 C3 . 2_656 -63.74(16) no
